data_7019068
loop_
_publ_author_name
'Suttil, James A.'
'McGuinness, David S.'
'Pichler, Markus'
'Gardiner, Michael G.'
'Morgan, David H.'
'Evans, Stephen J.'

_publ_section_title
;
 Preparation and structures of aryloxy- and alkoxy-Ti(iv) complexes and
 their evaluation in ethylene oligomerisation and polymerisation.
;
_journal_issue 22
_journal_name_full 'Dalton transactions (Cambridge, England : 2003)'
_journal_page_first 6625
_journal_page_last 6633
_journal_paper_doi 10.1039/c2dt11737a
_journal_volume 41
_journal_year 2012
_chemical_formula_moiety '(C24 H16 Cl4 F4 O4 T2), 0.5(C6 H6)'
_chemical_formula_sum 'C27 H19 Cl4 F4 O4 Ti2'
_chemical_formula_weight 721.02
_chemical_name_systematic
;
?
;
_space_group_IT_number 2
_symmetry_cell_setting triclinic
_symmetry_Int_Tables_number 2
_symmetry_space_group_name_Hall '-P 1'
_symmetry_space_group_name_H-M 'P -1'
_atom_sites_solution_hydrogens geom
_atom_sites_solution_primary direct
_atom_sites_solution_secondary difmap
_audit_creation_method SHELXL-97
_cell_angle_alpha 83.761(4)
_cell_angle_beta 77.674(11)
_cell_angle_gamma 61.545(16)
_cell_formula_units_Z 2
_cell_length_a 11.6850(12)
_cell_length_b 11.9650(19)
_cell_length_c 12.1750(10)
_cell_measurement_reflns_used 13230
_cell_measurement_temperature 100(2)
_cell_measurement_theta_max 26.44
_cell_measurement_theta_min 2.23
_cell_volume 1462.0(4)
_computing_cell_refinement XDS
_computing_data_collection BLU-ICE
_computing_data_reduction XDS
_computing_molecular_graphics
;
'X-SEED (Barbour, 2008) and ORTEPIII (Farrugia, 1998)'
;
_computing_publication_material 'WinGX (Farrugia, 1999)'
_computing_structure_refinement 'SHELXL-97 (Sheldrick, 1997)'
_computing_structure_solution 'SHELXS-97 (Sheldrick, 1990)'
_diffrn_ambient_temperature 100(2)
_diffrn_detector_area_resol_mean 'ADSC Q315'
_diffrn_measured_fraction_theta_full 0.898
_diffrn_measured_fraction_theta_max 0.898
_diffrn_measurement_device_type '3-ID1 Australian Synchrotron'
_diffrn_measurement_method Rotation
_diffrn_radiation_monochromator Si<111>
_diffrn_radiation_source 'Synchrotron ID'
_diffrn_radiation_type Synchrotron
_diffrn_radiation_wavelength 0.710894
_diffrn_reflns_av_R_equivalents 0.0428
_diffrn_reflns_av_sigmaI/netI 0.0360
_diffrn_reflns_limit_h_max 13
_diffrn_reflns_limit_h_min -13
_diffrn_reflns_limit_k_max 13
_diffrn_reflns_limit_k_min -13
_diffrn_reflns_limit_l_max 13
_diffrn_reflns_limit_l_min -13
_diffrn_reflns_number 16033
_diffrn_reflns_theta_full 26.44
_diffrn_reflns_theta_max 26.44
_diffrn_reflns_theta_min 2.23
_exptl_absorpt_coefficient_mu 0.970
_exptl_absorpt_correction_type none
_exptl_crystal_colour red
_exptl_crystal_density_diffrn 1.638
_exptl_crystal_density_method 'not measured'
_exptl_crystal_description prism
_exptl_crystal_F_000 722
_exptl_crystal_size_max 0.05
_exptl_crystal_size_mid 0.01
_exptl_crystal_size_min 0.01
_refine_diff_density_max 1.580
_refine_diff_density_min -0.847
_refine_diff_density_rms 0.105
_refine_ls_extinction_method none
_refine_ls_goodness_of_fit_ref 1.044
_refine_ls_hydrogen_treatment constr
_refine_ls_matrix_type full
_refine_ls_number_parameters 363
_refine_ls_number_reflns 4172
_refine_ls_number_restraints 5
_refine_ls_restrained_S_all 1.049
_refine_ls_R_factor_all 0.0638
_refine_ls_R_factor_gt 0.0585
_refine_ls_shift/su_max 0.000
_refine_ls_shift/su_mean 0.000
_refine_ls_structure_factor_coef Fsqd
_refine_ls_weighting_details 'calc w=1/[\s^2^(Fo^2^)+(0.0647P)^2^+7.6204P] where P=(Fo^2^+2Fc^2^)/3'
_refine_ls_weighting_scheme calc
_refine_ls_wR_factor_gt 0.1445
_refine_ls_wR_factor_ref 0.1486
_reflns_number_gt 3753
_reflns_number_total 4172
_reflns_threshold_expression >2sigma(I)
_cod_data_source_file c2dt11737a.txt
_cod_data_source_block d:\as4d4\d4orig\new
_cod_original_cell_volume 1462.0(3)
_cod_database_code 7019068

loop_
_symmetry_equiv_pos_as_xyz
'x, y, z'
'-x, -y, -z'

loop_
_atom_site_label
_atom_site_type_symbol
_atom_site_fract_x
_atom_site_fract_y
_atom_site_fract_z
_atom_site_U_iso_or_equiv
_atom_site_adp_type
_atom_site_occupancy
_atom_site_symmetry_multiplicity
_atom_site_calc_flag
_atom_site_refinement_flags
Ti1 Ti 0.84593(8) 0.57765(8) 0.48315(7) 0.0181(2) Uani 1 1 d .
Ti2 Ti 0.66444(8) 0.38289(8) 0.53721(7) 0.0206(2) Uani 1 1 d .
Cl1 Cl 0.79666(12) 0.76508(11) 0.55409(11) 0.0273(3) Uani 1 1 d .
Cl2 Cl 0.87352(11) 0.36514(11) 0.43731(10) 0.0225(3) Uani 1 1 d .
Cl3 Cl 0.65899(11) 0.57383(11) 0.61168(10) 0.0220(3) Uani 1 1 d .
Cl4 Cl 0.43794(11) 0.46116(11) 0.62076(10) 0.0227(3) Uani 1 1 d .
F1 F 0.4606(4) 1.0444(3) 0.1212(3) 0.0524(10) Uani 1 1 d .
F2 F 1.1399(4) 0.5863(4) -0.0540(3) 0.0519(10) Uani 1 1 d .
F3 F 0.9012(4) -0.0534(4) 0.0931(3) 0.0621(11) Uani 1 1 d .
F4 F 0.8757(4) -0.1646(3) 0.8748(4) 0.0578(11) Uani 1 1 d .
O1 O 0.7660(3) 0.6503(3) 0.3690(3) 0.0211(7) Uani 1 1 d .
O2 O 1.0260(3) 0.5212(3) 0.4018(3) 0.0191(7) Uani 1 1 d .
O3 O 0.6862(3) 0.2554(4) 0.4512(3) 0.0325(9) Uani 1 1 d .
O4 O 0.7208(3) 0.2904(3) 0.6591(3) 0.0280(8) Uani 1 1 d .
C1 C 0.6878(5) 0.7473(5) 0.3058(4) 0.0224(11) Uani 1 1 d .
C2 C 0.7268(5) 0.7460(5) 0.1906(4) 0.0274(12) Uani 1 1 d .
H2 H 0.8057 0.6769 0.1550 0.033 Uiso 1 1 calc R
C3 C 0.6497(6) 0.8464(6) 0.1280(5) 0.0356(14) Uani 1 1 d .
H3 H 0.6748 0.8482 0.0485 0.043 Uiso 1 1 calc R
C4 C 0.5365(6) 0.9432(6) 0.1824(5) 0.0362(14) Uani 1 1 d .
C5 C 0.4944(6) 0.9449(6) 0.2973(5) 0.0392(14) Uani 1 1 d .
H5 H 0.4143 1.0133 0.3323 0.047 Uiso 1 1 calc R
C6 C 0.5715(5) 0.8448(5) 0.3601(5) 0.0317(13) Uani 1 1 d .
H6 H 0.5453 0.8427 0.4394 0.038 Uiso 1 1 calc R
C7 C 1.0590(4) 0.5349(5) 0.2855(4) 0.0213(11) Uani 1 1 d .
C8 C 1.0773(5) 0.4434(5) 0.2147(4) 0.0283(12) Uani 1 1 d .
H8 H 1.0708 0.3695 0.2444 0.034 Uiso 1 1 calc R
C9 C 1.1055(6) 0.4605(6) 0.0991(5) 0.0368(14) Uani 1 1 d .
H9 H 1.1183 0.3989 0.0484 0.044 Uiso 1 1 calc R
C10 C 1.1144(5) 0.5682(6) 0.0605(5) 0.0363(14) Uani 1 1 d .
C11 C 1.0994(6) 0.6585(6) 0.1289(5) 0.0395(15) Uani 1 1 d .
H11 H 1.1084 0.7310 0.0984 0.047 Uiso 1 1 calc R
C12 C 1.0706(5) 0.6423(6) 0.2445(5) 0.0309(12) Uani 1 1 d .
H12 H 1.0591 0.7040 0.2946 0.037 Uiso 1 1 calc R
C13 C 0.7346(6) 0.1862(6) 0.3667(6) 0.0383(16) Uani 1 1 d .
C14 C 0.7777(6) 0.2275(6) 0.2592(5) 0.0371(14) Uani 1 1 d .
H14 H 0.7687 0.3111 0.2500 0.045 Uiso 1 1 calc R
C15 C 0.8333(6) 0.1460(6) 0.1673(5) 0.0445(15) Uani 1 1 d .
H15 H 0.8615 0.1731 0.0951 0.053 Uiso 1 1 calc R
C16 C 0.8460(6) 0.0267(6) 0.1839(6) 0.0428(15) Uani 1 1 d .
C17 C 0.8070(6) -0.0189(6) 0.2849(6) 0.0445(15) Uani 1 1 d .
H17 H 0.8177 -0.1031 0.2922 0.053 Uiso 1 1 calc R
C18 C 0.7516(6) 0.0613(6) 0.3758(6) 0.0405(15) Uani 1 1 d .
H18 H 0.7240 0.0313 0.4467 0.049 Uiso 1 1 calc R
C19 C 0.7627(5) 0.1767(5) 0.7105(5) 0.0283(12) Uani 1 1 d .
C20 C 0.8467(5) 0.0642(5) 0.6509(5) 0.0344(13) Uani 1 1 d .
H20 H 0.8778 0.0666 0.5724 0.041 Uiso 1 1 calc R
C21 C 0.8836(6) -0.0498(6) 0.7074(5) 0.0386(14) Uani 1 1 d .
H21 H 0.9399 -0.1274 0.6683 0.046 Uiso 1 1 calc R
C22 C 0.8388(6) -0.0506(5) 0.8198(6) 0.0397(15) Uani 1 1 d .
C23 C 0.7570(6) 0.0576(6) 0.8811(5) 0.0431(15) Uani 1 1 d .
H23 H 0.7272 0.0534 0.9596 0.052 Uiso 1 1 calc R
C24 C 0.7189(6) 0.1737(5) 0.8252(5) 0.0356(13) Uani 1 1 d .
H24 H 0.6631 0.2506 0.8655 0.043 Uiso 1 1 calc R
C25 C 1.5120(19) 0.3972(14) 0.1012(18) 0.082(5) Uiso 0.50 1 d PD
H25 H 1.5381 0.3556 0.1694 0.099 Uiso 0.50 1 calc PR
C26 C 1.4591(14) 0.3484(13) 0.0571(10) 0.050(3) Uiso 0.50 1 d PD
H26 H 1.4375 0.2830 0.0883 0.060 Uiso 0.50 1 calc PR
C27 C 1.4388(18) 0.4069(13) -0.0434(12) 0.081(5) Uiso 0.50 1 d PD
H27 H 1.4085 0.3754 -0.0931 0.098 Uiso 0.50 1 calc PR
C28 C 1.4595(9) 0.5067(9) -0.0761(7) 0.081(3) Uiso 0.50 1 d P
H28 H 1.4254 0.4808 -0.1269 0.098 Uiso 0.50 1 calc PR
C28A C 1.4595(9) 0.5067(9) -0.0761(7) 0.081(3) Uiso 0.50 1 d PD
H28A H 1.4287 0.5497 -0.1423 0.098 Uiso 0.50 1 calc PR
C29 C 1.5194(15) 0.5534(14) -0.0251(9) 0.062(4) Uiso 0.25 1 d PD
H29 H 1.5432 0.6179 -0.0549 0.074 Uiso 0.50 1 calc PR
C29A C 1.5194(15) 0.5534(14) -0.0251(9) 0.062(4) Uiso 0.25 1 d PD

loop_
_atom_site_aniso_label
_atom_site_aniso_U_11
_atom_site_aniso_U_22
_atom_site_aniso_U_33
_atom_site_aniso_U_23
_atom_site_aniso_U_13
_atom_site_aniso_U_12
Ti1 0.0145(4) 0.0200(5) 0.0195(5) 0.0025(4) -0.0052(3) -0.0075(3)
Ti2 0.0163(4) 0.0233(5) 0.0232(5) 0.0047(4) -0.0059(3) -0.0102(4)
Cl1 0.0225(6) 0.0225(6) 0.0352(7) -0.0012(6) -0.0074(5) -0.0081(5)
Cl2 0.0161(6) 0.0233(6) 0.0275(6) -0.0027(5) -0.0016(4) -0.0093(5)
Cl3 0.0173(6) 0.0269(6) 0.0212(6) -0.0011(5) -0.0019(4) -0.0102(5)
Cl4 0.0180(6) 0.0300(6) 0.0214(6) 0.0055(5) -0.0051(4) -0.0128(5)
F1 0.054(2) 0.041(2) 0.051(2) 0.0217(18) -0.0269(18) -0.0107(17)
F2 0.052(2) 0.085(3) 0.0199(17) 0.0179(18) -0.0069(15) -0.037(2)
F3 0.076(3) 0.054(2) 0.048(2) -0.017(2) -0.002(2) -0.024(2)
F4 0.069(3) 0.0307(19) 0.070(3) 0.0184(19) -0.020(2) -0.0215(18)
O1 0.0176(16) 0.0233(17) 0.0230(18) 0.0039(15) -0.0065(13) -0.0096(14)
O2 0.0151(16) 0.0231(17) 0.0204(17) 0.0006(15) -0.0049(13) -0.0094(14)
O3 0.0179(18) 0.040(2) 0.025(2) 0.013(2) -0.0002(15) -0.0063(16)
O4 0.0202(18) 0.032(2) 0.034(2) 0.0062(17) -0.0071(15) -0.0139(15)
C1 0.017(2) 0.026(3) 0.027(3) 0.006(2) -0.010(2) -0.012(2)
C2 0.028(3) 0.031(3) 0.023(3) 0.000(2) -0.007(2) -0.013(2)
C3 0.037(3) 0.043(3) 0.026(3) 0.011(3) -0.010(2) -0.018(3)
C4 0.036(3) 0.032(3) 0.041(3) 0.013(3) -0.020(3) -0.013(3)
C5 0.027(3) 0.032(3) 0.042(4) 0.002(3) -0.008(2) 0.000(2)
C6 0.025(3) 0.035(3) 0.026(3) 0.001(3) -0.001(2) -0.009(2)
C7 0.015(2) 0.027(3) 0.020(3) 0.002(2) -0.0041(18) -0.008(2)
C8 0.028(3) 0.027(3) 0.027(3) 0.001(2) -0.005(2) -0.011(2)
C9 0.033(3) 0.042(3) 0.026(3) 0.002(3) -0.004(2) -0.011(3)
C10 0.030(3) 0.056(4) 0.020(3) 0.011(3) -0.006(2) -0.020(3)
C11 0.045(3) 0.053(4) 0.031(3) 0.018(3) -0.013(3) -0.033(3)
C12 0.032(3) 0.039(3) 0.029(3) 0.005(3) -0.007(2) -0.024(3)
C13 0.042(3) 0.031(3) 0.061(4) 0.013(3) -0.035(3) -0.024(3)
C14 0.043(3) 0.035(3) 0.032(3) 0.004(3) -0.007(3) -0.018(3)
C15 0.051(4) 0.045(4) 0.035(4) 0.003(3) -0.008(3) -0.020(3)
C16 0.046(4) 0.041(3) 0.039(4) -0.009(3) -0.005(3) -0.018(3)
C17 0.051(4) 0.036(3) 0.051(4) -0.006(3) -0.006(3) -0.024(3)
C18 0.042(3) 0.043(3) 0.042(4) 0.002(3) -0.007(3) -0.025(3)
C19 0.023(3) 0.033(3) 0.031(3) 0.003(3) -0.009(2) -0.014(2)
C20 0.027(3) 0.037(3) 0.033(3) -0.002(3) -0.005(2) -0.010(2)
C21 0.032(3) 0.030(3) 0.049(4) -0.006(3) -0.012(3) -0.007(2)
C22 0.045(4) 0.026(3) 0.050(4) 0.009(3) -0.018(3) -0.016(3)
C23 0.049(4) 0.039(3) 0.034(3) 0.006(3) -0.003(3) -0.018(3)
C24 0.041(3) 0.028(3) 0.033(3) -0.001(3) -0.005(2) -0.013(3)

loop_
_atom_type_symbol
_atom_type_description
_atom_type_scat_dispersion_real
_atom_type_scat_dispersion_imag
_atom_type_scat_source
C C 0.0033 0.0016 'International Tables Vol C Tables 4.2.6.8 and 6.1.1.4'
H H 0.0000 0.0000 'International Tables Vol C Tables 4.2.6.8 and 6.1.1.4'
O O 0.0106 0.0060 'International Tables Vol C Tables 4.2.6.8 and 6.1.1.4'
F F 0.0171 0.0103 'International Tables Vol C Tables 4.2.6.8 and 6.1.1.4'
Cl Cl 0.1484 0.1585 'International Tables Vol C Tables 4.2.6.8 and 6.1.1.4'
Ti Ti 0.2776 0.4457 'International Tables Vol C Tables 4.2.6.8 and 6.1.1.4'

loop_
_geom_angle_atom_site_label_1
_geom_angle_atom_site_label_2
_geom_angle_atom_site_label_3
_geom_angle
_geom_angle_site_symmetry_1
_geom_angle_site_symmetry_3
O1 Ti1 O2 97.14(14) . .
O1 Ti1 O2 169.57(14) . 2_766
O2 Ti1 O2 72.51(15) . 2_766
O1 Ti1 Cl1 93.01(12) . .
O2 Ti1 Cl1 102.46(11) . .
O2 Ti1 Cl1 90.55(10) 2_766 .
O1 Ti1 Cl3 97.69(11) . .
O2 Ti1 Cl3 159.83(10) . .
O2 Ti1 Cl3 92.08(9) 2_766 .
Cl1 Ti1 Cl3 90.35(5) . .
O1 Ti1 Cl2 91.61(12) . .
O2 Ti1 Cl2 86.57(10) . .
O2 Ti1 Cl2 86.59(10) 2_766 .
Cl1 Ti1 Cl2 169.26(6) . .
Cl3 Ti1 Cl2 79.42(5) . .
O1 Ti1 Ti1 135.12(12) . 2_766
O2 Ti1 Ti1 38.00(9) . 2_766
O2 Ti1 Ti1 34.51(9) 2_766 2_766
Cl1 Ti1 Ti1 97.72(5) . 2_766
Cl3 Ti1 Ti1 125.53(5) . 2_766
Cl2 Ti1 Ti1 85.76(4) . 2_766
O4 Ti2 O3 98.71(17) . .
O4 Ti2 Cl4 93.34(12) . .
O3 Ti2 Cl4 100.07(12) . .
O4 Ti2 Cl2 97.99(11) . .
O3 Ti2 Cl2 89.60(11) . .
Cl4 Ti2 Cl2 163.85(6) . .
O4 Ti2 Cl3 91.37(13) . .
O3 Ti2 Cl3 166.20(12) . .
Cl4 Ti2 Cl3 88.65(5) . .
Cl2 Ti2 Cl3 79.64(5) . .
O4 Ti2 Cl4 172.76(13) . 2_666
O3 Ti2 Cl4 87.22(11) . 2_666
Cl4 Ti2 Cl4 81.48(5) . 2_666
Cl2 Ti2 Cl4 86.14(5) . 2_666
Cl3 Ti2 Cl4 83.50(5) . 2_666
Ti2 Cl2 Ti1 99.62(5) . .
Ti1 Cl3 Ti2 99.30(5) . .
Ti2 Cl4 Ti2 98.52(5) . 2_666
C1 O1 Ti1 157.4(3) . .
C7 O2 Ti1 123.8(3) . .
C7 O2 Ti1 128.4(3) . 2_766
Ti1 O2 Ti1 107.49(15) . 2_766
C13 O3 Ti2 154.2(4) . .
C19 O4 Ti2 147.1(4) . .
O1 C1 C2 119.5(4) . .
O1 C1 C6 118.6(5) . .
C2 C1 C6 121.9(5) . .
C1 C2 C3 119.0(5) . .
C1 C2 H2 120.5 . .
C3 C2 H2 120.5 . .
C4 C3 C2 118.7(5) . .
C4 C3 H3 120.7 . .
C2 C3 H3 120.7 . .
C3 C4 F1 119.1(5) . .
C3 C4 C5 123.1(5) . .
F1 C4 C5 117.7(5) . .
C6 C5 C4 118.3(5) . .
C6 C5 H5 120.9 . .
C4 C5 H5 120.9 . .
C5 C6 C1 119.0(5) . .
C5 C6 H6 120.5 . .
C1 C6 H6 120.5 . .
C8 C7 C12 121.6(5) . .
C8 C7 O2 119.8(4) . .
C12 C7 O2 118.6(5) . .
C7 C8 C9 119.2(5) . .
C7 C8 H8 120.4 . .
C9 C8 H8 120.4 . .
C10 C9 C8 118.3(6) . .
C10 C9 H9 120.9 . .
C8 C9 H9 120.9 . .
C11 C10 C9 123.5(5) . .
C11 C10 F2 118.1(5) . .
C9 C10 F2 118.4(6) . .
C10 C11 C12 118.5(6) . .
C10 C11 H11 120.7 . .
C12 C11 H11 120.7 . .
C7 C12 C11 118.9(6) . .
C7 C12 H12 120.6 . .
C11 C12 H12 120.6 . .
O3 C13 C18 120.2(6) . .
O3 C13 C14 122.4(5) . .
C18 C13 C14 117.4(7) . .
C15 C14 C13 120.4(6) . .
C15 C14 H14 119.8 . .
C13 C14 H14 119.8 . .
C16 C15 C14 118.2(6) . .
C16 C15 H15 120.9 . .
C14 C15 H15 120.9 . .
C15 C16 C17 124.3(7) . .
C15 C16 F3 117.9(6) . .
C17 C16 F3 117.8(6) . .
C16 C17 C18 117.8(6) . .
C16 C17 H17 121.1 . .
C18 C17 H17 121.1 . .
C17 C18 C13 122.0(6) . .
C17 C18 H18 119.0 . .
C13 C18 H18 119.0 . .
O4 C19 C24 117.8(5) . .
O4 C19 C20 121.6(5) . .
C24 C19 C20 120.6(5) . .
C21 C20 C19 119.1(5) . .
C21 C20 H20 120.5 . .
C19 C20 H20 120.5 . .
C22 C21 C20 119.4(6) . .
C22 C21 H21 120.3 . .
C20 C21 H21 120.3 . .
C21 C22 F4 118.7(6) . .
C21 C22 C23 123.2(5) . .
F4 C22 C23 118.0(6) . .
C22 C23 C24 118.1(6) . .
C22 C23 H23 120.9 . .
C24 C23 H23 120.9 . .
C19 C24 C23 119.6(6) . .
C19 C24 H24 120.2 . .
C23 C24 H24 120.2 . .
C26 C25 C28 135.6(18) . 2_865
C26 C25 H25 112.2 . .
C28 C25 H25 112.2 2_865 .
C25 C26 C27 106.5(14) . .
C25 C26 H26 126.8 . .
C27 C26 H26 126.8 . .
C26 C27 H27 118.5 . .
C25 C28 C29A 118.0(15) 2_865 2_865
C25 C28 H28 121.0 2_865 .
C29A C28 H28 121.0 2_865 .
C28 C29 H29 125.4 2_865 .

loop_
_geom_bond_atom_site_label_1
_geom_bond_atom_site_label_2
_geom_bond_distance
_geom_bond_site_symmetry_2
Ti1 O1 1.754(3) .
Ti1 O2 1.941(3) .
Ti1 O2 2.109(3) 2_766
Ti1 Cl1 2.2550(16) .
Ti1 Cl3 2.4172(14) .
Ti1 Cl2 2.5162(15) .
Ti1 Ti1 3.2674(17) 2_766
Ti2 O4 1.796(4) .
Ti2 O3 1.831(5) .
Ti2 Cl4 2.3690(14) .
Ti2 Cl2 2.4054(14) .
Ti2 Cl3 2.5165(15) .
Ti2 Cl4 2.5859(14) 2_666
Cl4 Ti2 2.5859(14) 2_666
F1 C4 1.367(6) .
F2 C10 1.377(6) .
F3 C16 1.376(8) .
F4 C22 1.364(7) .
O1 C1 1.368(6) .
O2 C7 1.399(6) .
O2 Ti1 2.109(3) 2_766
O3 C13 1.246(8) .
O4 C19 1.339(6) .
C1 C2 1.378(7) .
C1 C6 1.385(7) .
C2 C3 1.378(7) .
C2 H2 0.9500 .
C3 C4 1.365(9) .
C3 H3 0.9500 .
C4 C5 1.380(9) .
C5 C6 1.377(8) .
C5 H5 0.9500 .
C6 H6 0.9500 .
C7 C8 1.374(8) .
C7 C12 1.385(7) .
C8 C9 1.391(8) .
C8 H8 0.9500 .
C9 C10 1.367(9) .
C9 H9 0.9500 .
C10 C11 1.358(9) .
C11 C12 1.391(8) .
C11 H11 0.9500 .
C12 H12 0.9500 .
C13 C18 1.406(8) .
C13 C14 1.423(9) .
C14 C15 1.396(9) .
C14 H14 0.9500 .
C15 C16 1.360(9) .
C15 H15 0.9500 .
C16 C17 1.367(9) .
C17 C18 1.377(9) .
C17 H17 0.9500 .
C18 H18 0.9500 .
C19 C24 1.385(8) .
C19 C20 1.396(8) .
C20 C21 1.372(8) .
C20 H20 0.9500 .
C21 C22 1.357(9) .
C21 H21 0.9500 .
C22 C23 1.368(9) .
C23 C24 1.387(8) .
C23 H23 0.9500 .
C24 H24 0.9500 .
C25 C26 1.25(2) .
C25 C28 1.331(5) 2_865
C25 H25 0.9500 .
C26 C27 1.351(5) .
C26 H26 0.9500 .
C27 H27 0.9500 .
C28 C25 1.331(5) 2_865
C28 C29A 1.365(5) 2_865
C28 H28 0.9500 .
C29 C28 1.365(5) 2_865
C29 H29 0.9500 .

loop_
_geom_torsion_atom_site_label_1
_geom_torsion_atom_site_label_2
_geom_torsion_atom_site_label_3
_geom_torsion_atom_site_label_4
_geom_torsion
_geom_torsion_site_symmetry_1
_geom_torsion_site_symmetry_4
O4 Ti2 Cl2 Ti1 -100.53(13) . .
O3 Ti2 Cl2 Ti1 160.73(11) . .
Cl4 Ti2 Cl2 Ti1 33.6(2) . .
Cl3 Ti2 Cl2 Ti1 -10.60(5) . .
Cl4 Ti2 Cl2 Ti1 73.49(5) 2_666 .
O1 Ti1 Cl2 Ti2 -86.48(11) . .
O2 Ti1 Cl2 Ti2 176.46(10) . .
O2 Ti1 Cl2 Ti2 103.81(10) 2_766 .
Cl1 Ti1 Cl2 Ti2 29.0(3) . .
Cl3 Ti1 Cl2 Ti2 11.04(5) . .
Ti1 Ti1 Cl2 Ti2 138.39(5) 2_766 .
O1 Ti1 Cl3 Ti2 79.67(12) . .
O2 Ti1 Cl3 Ti2 -57.3(3) . .
O2 Ti1 Cl3 Ti2 -96.68(10) 2_766 .
Cl1 Ti1 Cl3 Ti2 172.76(5) . .
Cl2 Ti1 Cl3 Ti2 -10.54(5) . .
Ti1 Ti1 Cl3 Ti2 -87.50(7) 2_766 .
O4 Ti2 Cl3 Ti1 108.89(12) . .
O3 Ti2 Cl3 Ti1 -28.2(5) . .
Cl4 Ti2 Cl3 Ti1 -157.80(5) . .
Cl2 Ti2 Cl3 Ti1 11.03(5) . .
Cl4 Ti2 Cl3 Ti1 -76.22(5) 2_666 .
O4 Ti2 Cl4 Ti2 174.91(13) . 2_666
O3 Ti2 Cl4 Ti2 -85.62(12) . 2_666
Cl2 Ti2 Cl4 Ti2 40.3(2) . 2_666
Cl3 Ti2 Cl4 Ti2 83.62(5) . 2_666
Cl4 Ti2 Cl4 Ti2 0.0 2_666 2_666
O2 Ti1 O1 C1 -113.4(8) . .
O2 Ti1 O1 C1 -120.3(10) 2_766 .
Cl1 Ti1 O1 C1 -10.5(8) . .
Cl3 Ti1 O1 C1 80.3(8) . .
Cl2 Ti1 O1 C1 159.8(8) . .
Ti1 Ti1 O1 C1 -114.6(7) 2_766 .
O1 Ti1 O2 C7 -4.6(4) . .
O2 Ti1 O2 C7 174.1(4) 2_766 .
Cl1 Ti1 O2 C7 -99.3(3) . .
Cl3 Ti1 O2 C7 132.4(3) . .
Cl2 Ti1 O2 C7 86.6(3) . .
Ti1 Ti1 O2 C7 174.1(4) 2_766 .
O1 Ti1 O2 Ti1 -178.70(16) . 2_766
O2 Ti1 O2 Ti1 0.0 2_766 2_766
Cl1 Ti1 O2 Ti1 86.60(13) . 2_766
Cl3 Ti1 O2 Ti1 -41.7(4) . 2_766
Cl2 Ti1 O2 Ti1 -87.51(13) . 2_766
O4 Ti2 O3 C13 -118.9(8) . .
Cl4 Ti2 O3 C13 146.1(8) . .
Cl2 Ti2 O3 C13 -20.9(8) . .
Cl3 Ti2 O3 C13 17.6(12) . .
Cl4 Ti2 O3 C13 65.3(8) 2_666 .
O3 Ti2 O4 C19 -4.7(6) . .
Cl4 Ti2 O4 C19 96.0(6) . .
Cl2 Ti2 O4 C19 -95.6(6) . .
Cl3 Ti2 O4 C19 -175.3(6) . .
Cl4 Ti2 O4 C19 140.0(8) 2_666 .
Ti1 O1 C1 C2 140.1(7) . .
Ti1 O1 C1 C6 -39.5(10) . .
O1 C1 C2 C3 -177.7(5) . .
C6 C1 C2 C3 1.8(8) . .
C1 C2 C3 C4 -0.6(8) . .
C2 C3 C4 F1 178.8(5) . .
C2 C3 C4 C5 -0.8(9) . .
C3 C4 C5 C6 1.0(10) . .
F1 C4 C5 C6 -178.6(5) . .
C4 C5 C6 C1 0.3(9) . .
O1 C1 C6 C5 177.9(5) . .
C2 C1 C6 C5 -1.7(8) . .
Ti1 O2 C7 C8 -86.6(5) . .
Ti1 O2 C7 C8 86.1(5) 2_766 .
Ti1 O2 C7 C12 92.5(5) . .
Ti1 O2 C7 C12 -94.8(5) 2_766 .
C12 C7 C8 C9 -1.3(8) . .
O2 C7 C8 C9 177.8(4) . .
C7 C8 C9 C10 0.2(8) . .
C8 C9 C10 C11 1.2(9) . .
C8 C9 C10 F2 -178.9(5) . .
C9 C10 C11 C12 -1.5(9) . .
F2 C10 C11 C12 178.6(5) . .
C8 C7 C12 C11 1.0(8) . .
O2 C7 C12 C11 -178.0(5) . .
C10 C11 C12 C7 0.3(8) . .
Ti2 O3 C13 C18 149.8(6) . .
Ti2 O3 C13 C14 -28.5(11) . .
O3 C13 C14 C15 179.0(5) . .
C18 C13 C14 C15 0.6(8) . .
C13 C14 C15 C16 -0.7(9) . .
C14 C15 C16 C17 0.5(10) . .
C14 C15 C16 F3 -179.8(5) . .
C15 C16 C17 C18 -0.2(10) . .
F3 C16 C17 C18 -180.0(6) . .
C16 C17 C18 C13 0.1(9) . .
O3 C13 C18 C17 -178.8(5) . .
C14 C13 C18 C17 -0.4(9) . .
Ti2 O4 C19 C24 -140.5(5) . .
Ti2 O4 C19 C20 38.8(9) . .
O4 C19 C20 C21 -178.2(5) . .
C24 C19 C20 C21 1.1(8) . .
C19 C20 C21 C22 -0.6(9) . .
C20 C21 C22 F4 179.7(5) . .
C20 C21 C22 C23 0.3(10) . .
C21 C22 C23 C24 -0.4(10) . .
F4 C22 C23 C24 -179.7(6) . .
O4 C19 C24 C23 178.2(5) . .
C20 C19 C24 C23 -1.1(9) . .
C22 C23 C24 C19 0.8(9) . .
C28 C25 C26 C27 6(3) 2_865 .
